data_4030386
loop_
_publ_author_name
'Zhao, Yi'
'Wong, Ying-Chieh'
'Yeung, Ying-Yeung'

_publ_section_title
;
 An Unexpected 2,3-Dihydrofuran Derivative Ring Opening Initiated by
 Electrophilic Bromination: Scope and Mechanistic Study.
;
_journal_issue 1
_journal_name_full 'The Journal of organic chemistry'
_journal_page_first 453
_journal_paper_doi 10.1021/jo502453f
_journal_volume 80
_journal_year 2014
_chemical_formula_sum 'C24 H19 Br Cl2 O3'
_chemical_formula_weight 506.20
_chemical_name_systematic
; 
 ? 
;
_space_group_crystal_system monoclinic
_space_group_IT_number 14
_space_group_name_Hall '-P 2ybc'
_space_group_name_H-M_alt 'P 1 21/c 1'
_symmetry_space_group_name_Hall '-P 2ybc'
_symmetry_space_group_name_H-M 'P 1 21/c 1'
_atom_sites_solution_hydrogens geom
_audit_creation_method SHELXL-2014
_cell_angle_alpha 90
_cell_angle_beta 113.5700(19)
_cell_angle_gamma 90
_cell_formula_units_Z 4
_cell_length_a 13.6280(8)
_cell_length_b 13.8452(7)
_cell_length_c 12.2560(7)
_cell_measurement_reflns_used 9843
_cell_measurement_temperature 100(2)
_cell_measurement_theta_max 28.32
_cell_measurement_theta_min 2.40
_cell_volume 2119.6(2)
_computing_cell_refinement 'Bruker SAINT'
_computing_data_collection 'Bruker APEX2'
_computing_data_reduction 'Bruker SAINT'
_computing_molecular_graphics 'Bruker SHELXTL'
_computing_publication_material 'Bruker SHELXTL'
_computing_structure_refinement 'SHELXL-2014 (Sheldrick, 2014)'
_computing_structure_solution 'SHELXS-97 (Sheldrick 2008)'
_diffrn_ambient_temperature 100(2)
_diffrn_measured_fraction_theta_full 1.000
_diffrn_measured_fraction_theta_max 1.000
_diffrn_measurement_device_type 'Bruker D8 Venture'
_diffrn_measurement_method '\f and \w scans'
_diffrn_radiation_type MoK\a
_diffrn_radiation_wavelength 0.71073
_diffrn_reflns_av_R_equivalents 0.0361
_diffrn_reflns_av_unetI/netI 0.0167
_diffrn_reflns_Laue_measured_fraction_full 1.000
_diffrn_reflns_Laue_measured_fraction_max 1.000
_diffrn_reflns_limit_h_max 18
_diffrn_reflns_limit_h_min -18
_diffrn_reflns_limit_k_max 18
_diffrn_reflns_limit_k_min -18
_diffrn_reflns_limit_l_max 16
_diffrn_reflns_limit_l_min -16
_diffrn_reflns_number 66441
_diffrn_reflns_point_group_measured_fraction_full 1.000
_diffrn_reflns_point_group_measured_fraction_max 1.000
_diffrn_reflns_theta_full 25.242
_diffrn_reflns_theta_max 28.277
_diffrn_reflns_theta_min 2.196
_diffrn_source 'Sealed Microfocusing Source'
_exptl_absorpt_coefficient_mu 2.216
_exptl_absorpt_correction_T_max 0.7457
_exptl_absorpt_correction_T_min 0.6181
_exptl_absorpt_correction_type multi-scan
_exptl_absorpt_process_details 'Sadabs, (Sheldrick 2012)'
_exptl_crystal_colour Colourless
_exptl_crystal_density_diffrn 1.586
_exptl_crystal_density_meas ?
_exptl_crystal_density_method 'Not Measured'
_exptl_crystal_description Block
_exptl_crystal_F_000 1024
_exptl_crystal_size_max 0.290
_exptl_crystal_size_mid 0.250
_exptl_crystal_size_min 0.100
_refine_diff_density_max 0.489
_refine_diff_density_min -0.320
_refine_diff_density_rms 0.064
_refine_ls_extinction_method none
_refine_ls_goodness_of_fit_ref 1.031
_refine_ls_hydrogen_treatment constr
_refine_ls_matrix_type full
_refine_ls_number_parameters 271
_refine_ls_number_reflns 5268
_refine_ls_number_restraints 0
_refine_ls_restrained_S_all 1.031
_refine_ls_R_factor_all 0.0318
_refine_ls_R_factor_gt 0.0250
_refine_ls_shift/su_max 0.002
_refine_ls_shift/su_mean 0.000
_refine_ls_structure_factor_coef Fsqd
_refine_ls_weighting_details 'w=1/[\s^2^(Fo^2^)+(0.0270P)^2^+1.6450P] where P=(Fo^2^+2Fc^2^)/3'
_refine_ls_weighting_scheme calc
_refine_ls_wR_factor_gt 0.0564
_refine_ls_wR_factor_ref 0.0588
_reflns_Friedel_coverage 0.000
_reflns_number_gt 4698
_reflns_number_total 5268
_reflns_threshold_expression 'I > 2\s(I)'
_cod_data_source_file jo502453f_si_001.cif
_cod_data_source_block E341
_cod_depositor_comments
;
The following automatic conversions were performed:

'_exptl_absorpt_correction_type' value 'Multi-scan' changed to
'multi-scan' according to
/home/saulius/struct/COD-crude-data--automatic-downloads/rss-feeds/ACS/lib/dictionaries/cif_core.dic
dictionary named 'cif_core.dic' version 2.4.2 from 2011-04-26.

Automatic conversion script
Id: cif_fix_values 2935 2014-11-11 08:27:57Z andrius 

The following automatic conversions were performed:

'_exptl_crystal_density_meas' value 'Not Measured' was changed to '?'
- the value is perceived as not measured.

Automatic conversion script
Id: cif_fix_values 3008 2015-01-20 13:52:24Z robertas 

 Adding full bibliography for 4030386.cif.
;
_cod_database_code 4030386
_shelx_space_group_comment
; 
The symmetry employed for this shelxl refinement is uniquely defined 
by the following loop, which should always be used as a source of 
symmetry information in preference to the above space-group names. 
They are only intended as comments. 
;
_shelx_estimated_absorpt_t_min 0.566
_shelx_estimated_absorpt_t_max 0.809
_shelxl_version_number 2014-3

loop_
_space_group_symop_operation_xyz
'x, y, z'
'-x, y+1/2, -z+1/2'
'-x, -y, -z'
'x, -y-1/2, z-1/2'

loop_
_atom_site_label
_atom_site_type_symbol
_atom_site_fract_x
_atom_site_fract_y
_atom_site_fract_z
_atom_site_U_iso_or_equiv
_atom_site_adp_type
_atom_site_occupancy
_atom_site_site_symmetry_order
_atom_site_calc_flag
_atom_site_refinement_flags_posn
_atom_site_refinement_flags_adp
Br1 Br 0.83961(2) 0.66679(2) 0.73439(2) 0.01857(5) Uani 1 1 d . .
Cl1 Cl 0.46386(3) 0.78626(3) 0.29706(3) 0.01331(8) Uani 1 1 d . .
Cl2 Cl 0.45296(3) 0.57600(2) 0.28483(3) 0.01253(7) Uani 1 1 d . .
O1 O 0.68270(8) 0.65150(7) 0.47070(9) 0.0108(2) Uani 1 1 d . .
O2 O 0.30507(9) 0.72632(8) 0.43339(10) 0.0153(2) Uani 1 1 d . .
O3 O 0.66141(9) 0.49717(8) 0.51929(10) 0.0152(2) Uani 1 1 d . .
C1 C 0.63264(12) 0.69472(10) 0.54327(13) 0.0108(3) Uani 1 1 d . .
C2 C 0.51261(11) 0.66957(10) 0.49869(13) 0.0110(3) Uani 1 1 d . .
H2A H 0.5077 0.6019 0.5222 0.013 Uiso 1 1 calc R U
H2B H 0.4820 0.7107 0.5434 0.013 Uiso 1 1 calc R U
C3 C 0.43954(12) 0.67891(10) 0.36666(13) 0.0109(3) Uani 1 1 d . .
C4 C 0.32037(12) 0.69122(10) 0.35137(13) 0.0110(3) Uani 1 1 d . .
C5 C 0.22904(12) 0.66384(10) 0.23868(13) 0.0119(3) Uani 1 1 d . .
C6 C 0.13602(13) 0.63235(12) 0.25026(14) 0.0182(3) Uani 1 1 d . .
H6 H 0.1355 0.6246 0.3271 0.022 Uiso 1 1 calc R U
C7 C 0.04476(13) 0.61254(13) 0.14964(15) 0.0231(4) Uani 1 1 d . .
H7 H -0.0178 0.5896 0.1575 0.028 Uiso 1 1 calc R U
C8 C 0.04440(13) 0.62612(12) 0.03718(15) 0.0203(3) Uani 1 1 d . .
H8 H -0.0187 0.6132 -0.0317 0.024 Uiso 1 1 calc R U
C9 C 0.13578(13) 0.65840(11) 0.02516(14) 0.0156(3) Uani 1 1 d . .
H9 H 0.1349 0.6687 -0.0519 0.019 Uiso 1 1 calc R U
C10 C 0.22877(12) 0.67575(10) 0.12557(13) 0.0131(3) Uani 1 1 d . .
H10 H 0.2921 0.6957 0.1172 0.016 Uiso 1 1 calc R U
C11 C 0.65322(11) 0.80330(10) 0.54291(13) 0.0114(3) Uani 1 1 d . .
C12 C 0.71886(12) 0.84246(11) 0.49169(14) 0.0140(3) Uani 1 1 d . .
H12 H 0.7526 0.8011 0.4552 0.017 Uiso 1 1 calc R U
C13 C 0.73538(13) 0.94163(11) 0.49350(15) 0.0177(3) Uani 1 1 d . .
H13 H 0.7795 0.9677 0.4573 0.021 Uiso 1 1 calc R U
C14 C 0.68777(13) 1.00272(11) 0.54789(15) 0.0187(3) Uani 1 1 d . .
H14 H 0.6985 1.0705 0.5484 0.022 Uiso 1 1 calc R U
C15 C 0.62447(13) 0.96398(11) 0.60143(14) 0.0177(3) Uani 1 1 d . .
H15 H 0.5927 1.0053 0.6400 0.021 Uiso 1 1 calc R U
C16 C 0.60708(12) 0.86507(11) 0.59907(14) 0.0150(3) Uani 1 1 d . .
H16 H 0.5634 0.8392 0.6360 0.018 Uiso 1 1 calc R U
C17 C 0.70187(12) 0.55495(10) 0.47596(13) 0.0117(3) Uani 1 1 d . .
C18 C 0.77945(12) 0.53033(11) 0.42264(13) 0.0125(3) Uani 1 1 d . .
C19 C 0.83834(13) 0.60087(11) 0.39506(15) 0.0179(3) Uani 1 1 d . .
H19 H 0.8267 0.6672 0.4060 0.022 Uiso 1 1 calc R U
C20 C 0.91408(14) 0.57465(12) 0.35158(16) 0.0219(3) Uani 1 1 d . .
H20 H 0.9544 0.6230 0.3331 0.026 Uiso 1 1 calc R U
C21 C 0.93109(14) 0.47812(12) 0.33506(16) 0.0205(3) Uani 1 1 d . .
H21 H 0.9832 0.4603 0.3055 0.025 Uiso 1 1 calc R U
C22 C 0.87182(14) 0.40738(12) 0.36180(15) 0.0195(3) Uani 1 1 d . .
H22 H 0.8831 0.3412 0.3498 0.023 Uiso 1 1 calc R U
C23 C 0.79631(13) 0.43305(11) 0.40591(14) 0.0159(3) Uani 1 1 d . .
H23 H 0.7562 0.3846 0.4247 0.019 Uiso 1 1 calc R U
C24 C 0.68453(12) 0.65784(11) 0.67273(13) 0.0135(3) Uani 1 1 d . .
H24A H 0.6635 0.5898 0.6757 0.016 Uiso 1 1 calc R U
H24B H 0.6582 0.6966 0.7233 0.016 Uiso 1 1 calc R U

loop_
_atom_site_aniso_label
_atom_site_aniso_U_11
_atom_site_aniso_U_22
_atom_site_aniso_U_33
_atom_site_aniso_U_23
_atom_site_aniso_U_13
_atom_site_aniso_U_12
Br1 0.01341(8) 0.02196(9) 0.01577(8) -0.00043(6) 0.00105(6) 0.00301(6)
Cl1 0.01381(16) 0.01402(16) 0.01195(16) 0.00203(13) 0.00500(13) -0.00266(13)
Cl2 0.01287(16) 0.01321(16) 0.01271(17) -0.00247(12) 0.00638(13) 0.00093(12)
O1 0.0119(5) 0.0101(5) 0.0128(5) 0.0002(4) 0.0073(4) 0.0007(4)
O2 0.0146(5) 0.0182(5) 0.0152(5) -0.0028(4) 0.0083(4) 0.0010(4)
O3 0.0167(5) 0.0128(5) 0.0190(6) 0.0015(4) 0.0101(4) -0.0004(4)
C1 0.0113(7) 0.0127(7) 0.0098(7) 0.0001(5) 0.0058(5) 0.0010(5)
C2 0.0106(7) 0.0132(7) 0.0097(7) 0.0001(5) 0.0046(5) -0.0006(5)
C3 0.0118(7) 0.0104(6) 0.0125(7) -0.0002(5) 0.0069(6) -0.0008(5)
C4 0.0117(7) 0.0096(6) 0.0128(7) 0.0021(5) 0.0061(6) 0.0007(5)
C5 0.0114(7) 0.0104(6) 0.0139(7) 0.0013(5) 0.0051(6) 0.0018(5)
C6 0.0151(7) 0.0254(8) 0.0144(7) 0.0040(6) 0.0063(6) -0.0022(6)
C7 0.0141(8) 0.0342(10) 0.0196(8) 0.0050(7) 0.0052(7) -0.0062(7)
C8 0.0143(7) 0.0241(8) 0.0163(8) 0.0022(6) -0.0005(6) -0.0021(6)
C9 0.0181(8) 0.0156(7) 0.0121(7) 0.0018(6) 0.0051(6) 0.0017(6)
C10 0.0137(7) 0.0121(7) 0.0151(7) -0.0001(5) 0.0076(6) 0.0011(5)
C11 0.0101(7) 0.0126(7) 0.0090(7) 0.0002(5) 0.0012(5) -0.0001(5)
C12 0.0140(7) 0.0139(7) 0.0152(7) -0.0003(6) 0.0067(6) -0.0002(5)
C13 0.0187(8) 0.0143(7) 0.0217(8) 0.0009(6) 0.0097(7) -0.0027(6)
C14 0.0205(8) 0.0111(7) 0.0219(8) -0.0001(6) 0.0058(7) -0.0006(6)
C15 0.0195(8) 0.0149(7) 0.0184(8) -0.0033(6) 0.0074(6) 0.0031(6)
C16 0.0156(7) 0.0160(7) 0.0144(7) -0.0005(6) 0.0069(6) 0.0005(6)
C17 0.0107(7) 0.0116(7) 0.0110(7) -0.0008(5) 0.0026(5) 0.0002(5)
C18 0.0117(7) 0.0136(7) 0.0124(7) 0.0005(5) 0.0050(6) 0.0012(5)
C19 0.0194(8) 0.0129(7) 0.0259(9) 0.0008(6) 0.0137(7) 0.0012(6)
C20 0.0236(9) 0.0173(8) 0.0330(10) 0.0022(7) 0.0201(8) -0.0009(6)
C21 0.0217(8) 0.0205(8) 0.0258(9) 0.0020(7) 0.0164(7) 0.0040(6)
C22 0.0241(8) 0.0137(7) 0.0243(9) -0.0010(6) 0.0136(7) 0.0024(6)
C23 0.0187(8) 0.0131(7) 0.0179(8) 0.0000(6) 0.0093(6) 0.0000(6)
C24 0.0119(7) 0.0162(7) 0.0119(7) 0.0009(5) 0.0043(6) 0.0001(5)

loop_
_atom_type_symbol
_atom_type_description
_atom_type_scat_dispersion_real
_atom_type_scat_dispersion_imag
_atom_type_scat_source
C C 0.0033 0.0016 'International Tables Vol C Tables 4.2.6.8 and 6.1.1.4'
H H 0.0000 0.0000 'International Tables Vol C Tables 4.2.6.8 and 6.1.1.4'
O O 0.0106 0.0060 'International Tables Vol C Tables 4.2.6.8 and 6.1.1.4'
Cl Cl 0.1484 0.1585 'International Tables Vol C Tables 4.2.6.8 and 6.1.1.4'
Br Br -0.2901 2.4595 'International Tables Vol C Tables 4.2.6.8 and 6.1.1.4'

loop_
_geom_angle_atom_site_label_1
_geom_angle_atom_site_label_2
_geom_angle_atom_site_label_3
_geom_angle
C17 O1 C1 120.39(11)
O1 C1 C11 105.80(11)
O1 C1 C2 112.47(11)
C11 C1 C2 112.98(12)
O1 C1 C24 111.09(11)
C11 C1 C24 108.60(12)
C2 C1 C24 105.93(11)
C3 C2 C1 120.35(12)
C3 C2 H2A 107.2
C1 C2 H2A 107.2
C3 C2 H2B 107.2
C1 C2 H2B 107.2
H2A C2 H2B 106.9
C2 C3 C4 109.93(12)
C2 C3 Cl2 110.84(10)
C4 C3 Cl2 110.60(10)
C2 C3 Cl1 113.82(10)
C4 C3 Cl1 103.33(9)
Cl2 C3 Cl1 108.07(8)
O2 C4 C5 121.00(13)
O2 C4 C3 117.37(13)
C5 C4 C3 121.60(12)
C10 C5 C6 119.66(14)
C10 C5 C4 124.04(13)
C6 C5 C4 116.06(13)
C7 C6 C5 119.91(15)
C7 C6 H6 120.0
C5 C6 H6 120.0
C6 C7 C8 120.17(15)
C6 C7 H7 119.9
C8 C7 H7 119.9
C9 C8 C7 120.17(15)
C9 C8 H8 119.9
C7 C8 H8 119.9
C8 C9 C10 120.13(15)
C8 C9 H9 119.9
C10 C9 H9 119.9
C9 C10 C5 119.92(14)
C9 C10 H10 120.0
C5 C10 H10 120.0
C12 C11 C16 118.77(14)
C12 C11 C1 122.40(13)
C16 C11 C1 118.80(13)
C13 C12 C11 120.45(14)
C13 C12 H12 119.8
C11 C12 H12 119.8
C14 C13 C12 120.38(15)
C14 C13 H13 119.8
C12 C13 H13 119.8
C15 C14 C13 119.42(14)
C15 C14 H14 120.3
C13 C14 H14 120.3
C14 C15 C16 120.40(15)
C14 C15 H15 119.8
C16 C15 H15 119.8
C15 C16 C11 120.54(14)
C15 C16 H16 119.7
C11 C16 H16 119.7
O3 C17 O1 124.02(13)
O3 C17 C18 124.79(13)
O1 C17 C18 111.19(12)
C19 C18 C23 119.86(14)
C19 C18 C17 121.80(13)
C23 C18 C17 118.26(13)
C20 C19 C18 120.06(15)
C20 C19 H19 120.0
C18 C19 H19 120.0
C21 C20 C19 120.19(15)
C21 C20 H20 119.9
C19 C20 H20 119.9
C20 C21 C22 119.91(15)
C20 C21 H21 120.0
C22 C21 H21 120.0
C23 C22 C21 120.22(15)
C23 C22 H22 119.9
C21 C22 H22 119.9
C22 C23 C18 119.76(14)
C22 C23 H23 120.1
C18 C23 H23 120.1
C1 C24 Br1 111.02(10)
C1 C24 H24A 109.4
Br1 C24 H24A 109.4
C1 C24 H24B 109.4
Br1 C24 H24B 109.4
H24A C24 H24B 108.0

loop_
_geom_bond_atom_site_label_1
_geom_bond_atom_site_label_2
_geom_bond_distance
Br1 C24 1.9432(15)
Cl1 C3 1.8091(14)
Cl2 C3 1.7932(15)
O1 C17 1.3586(17)
O1 C1 1.4491(17)
O2 C4 1.2075(18)
O3 C17 1.2083(18)
C1 C11 1.530(2)
C1 C2 1.543(2)
C1 C24 1.543(2)
C2 C3 1.529(2)
C2 H2A 0.9900
C2 H2B 0.9900
C3 C4 1.568(2)
C4 C5 1.492(2)
C5 C10 1.395(2)
C5 C6 1.400(2)
C6 C7 1.384(2)
C6 H6 0.9500
C7 C8 1.389(2)
C7 H7 0.9500
C8 C9 1.385(2)
C8 H8 0.9500
C9 C10 1.390(2)
C9 H9 0.9500
C10 H10 0.9500
C11 C12 1.392(2)
C11 C16 1.395(2)
C12 C13 1.390(2)
C12 H12 0.9500
C13 C14 1.388(2)
C13 H13 0.9500
C14 C15 1.384(2)
C14 H14 0.9500
C15 C16 1.388(2)
C15 H15 0.9500
C16 H16 0.9500
C17 C18 1.488(2)
C18 C19 1.389(2)
C18 C23 1.395(2)
C19 C20 1.386(2)
C19 H19 0.9500
C20 C21 1.385(2)
C20 H20 0.9500
C21 C22 1.390(2)
C21 H21 0.9500
C22 C23 1.387(2)
C22 H22 0.9500
C23 H23 0.9500
C24 H24A 0.9900
C24 H24B 0.9900
